data_2231573
loop_
_publ_author_name
'Zhu, Ruitao'
'Dong, Jinlong'
'Zuo, Yu'
'Ren, Yuehong'

_publ_section_title
;
 <i>N</i>,<i>N</i>'-Bis(2,5-dichlorophenyl)isophthalamide
;
_journal_coeditor_code JJ2095
_journal_issue 9
_journal_name_full 'Acta Crystallographica Section E'
_journal_page_first o2311
_journal_paper_doi 10.1107/S1600536811031758
_journal_volume 67
_journal_year 2011
_chemical_formula_iupac 'C20 H12 Cl4 N2 O2'
_chemical_formula_moiety 'C20 H12 Cl4 N2 O2'
_chemical_formula_sum 'C20 H12 Cl4 N2 O2'
_chemical_formula_weight 454.12
_chemical_name_common
;
<i>N</i>,<i>N</i>'-Bis(2,5-dichlorophenyl)isophthalamide
;
_chemical_name_systematic
;
<i>N</i>,<i>N</i>'-bis(2,5-dichlorophenyl)benzene-1,3-dicarboxamide
;
_space_group_IT_number 13
_symmetry_cell_setting monoclinic
_symmetry_space_group_name_Hall '-P 2yc'
_symmetry_space_group_name_H-M 'P 1 2/c 1'
_atom_sites_solution_hydrogens geom
_atom_sites_solution_primary direct
_atom_sites_solution_secondary difmap
_audit_creation_method SHELXL-97
_cell_angle_alpha 90.00
_cell_angle_beta 109.9880(10)
_cell_angle_gamma 90.00
_cell_formula_units_Z 2
_cell_length_a 11.3661(11)
_cell_length_b 10.0239(9)
_cell_length_c 8.9470(7)
_cell_measurement_reflns_used 1505
_cell_measurement_temperature 298(2)
_cell_measurement_theta_max 27.39
_cell_measurement_theta_min 2.787
_cell_volume 957.95(15)
_computing_cell_refinement 'SAINT (Bruker, 2007)'
_computing_data_collection 'SMART (Bruker, 2007)'
_computing_data_reduction 'SAINT (Bruker, 2007)'
_computing_molecular_graphics 'SHELXTL (Sheldrick, 2008) and PLATON (Spek, 2009)'
_computing_publication_material 'SHELXTL (Sheldrick, 2008)'
_computing_structure_refinement 'SHELXL97 (Sheldrick, 2008)'
_computing_structure_solution 'SHELXS97 (Sheldrick, 2008)'
_diffrn_ambient_temperature 298(2)
_diffrn_measured_fraction_theta_full 0.996
_diffrn_measured_fraction_theta_max 0.996
_diffrn_measurement_device_type 'Bruker SMART CCD area-detector'
_diffrn_measurement_method '\f and \w'
_diffrn_radiation_monochromator graphite
_diffrn_radiation_source 'fine-focus sealed tube'
_diffrn_radiation_type MoK\a
_diffrn_radiation_wavelength 0.71073
_diffrn_reflns_av_R_equivalents 0.0296
_diffrn_reflns_av_sigmaI/netI 0.0336
_diffrn_reflns_limit_h_max 6
_diffrn_reflns_limit_h_min -13
_diffrn_reflns_limit_k_max 11
_diffrn_reflns_limit_k_min -11
_diffrn_reflns_limit_l_max 10
_diffrn_reflns_limit_l_min -10
_diffrn_reflns_number 4668
_diffrn_reflns_theta_full 25.02
_diffrn_reflns_theta_max 25.02
_diffrn_reflns_theta_min 2.79
_diffrn_standards_number 0
_exptl_absorpt_coefficient_mu 0.638
_exptl_absorpt_correction_T_max 0.9390
_exptl_absorpt_correction_T_min 0.7453
_exptl_absorpt_correction_type multi-scan
_exptl_absorpt_process_details '(SADABS; Sheldrick, 2004)'
_exptl_crystal_colour colorless
_exptl_crystal_density_diffrn 1.574
_exptl_crystal_density_method 'not measured'
_exptl_crystal_description prism
_exptl_crystal_F_000 460
_exptl_crystal_size_max 0.49
_exptl_crystal_size_mid 0.20
_exptl_crystal_size_min 0.10
_refine_diff_density_max 0.273
_refine_diff_density_min -0.296
_refine_ls_extinction_method none
_refine_ls_goodness_of_fit_ref 1.006
_refine_ls_hydrogen_treatment constr
_refine_ls_matrix_type full
_refine_ls_number_parameters 128
_refine_ls_number_reflns 1687
_refine_ls_number_restraints 0
_refine_ls_restrained_S_all 1.006
_refine_ls_R_factor_all 0.0688
_refine_ls_R_factor_gt 0.0415
_refine_ls_shift/su_max 0.000
_refine_ls_shift/su_mean 0.000
_refine_ls_structure_factor_coef Fsqd
_refine_ls_weighting_details 'calc w=1/[\s^2^(Fo^2^)+(0.0416P)^2^+0.6846P] where P=(Fo^2^+2Fc^2^)/3'
_refine_ls_weighting_scheme calc
_refine_ls_wR_factor_gt 0.0907
_refine_ls_wR_factor_ref 0.1104
_reflns_number_gt 1152
_reflns_number_total 1687
_reflns_threshold_expression I>2\s(I)
_cod_data_source_file jj2095.cif
_cod_data_source_block I
_cod_original_sg_symbol_H-M 'P 2/c'
_cod_database_code 2231573
_cod_database_fobs_code 2231573

loop_
_symmetry_equiv_pos_as_xyz
'x, y, z'
'-x, y, -z+1/2'
'-x, -y, -z'
'x, -y, z-1/2'

loop_
_atom_site_type_symbol
_atom_site_label
_atom_site_fract_x
_atom_site_fract_y
_atom_site_fract_z
_atom_site_U_iso_or_equiv
_atom_site_adp_type
_atom_site_calc_flag
_atom_site_refinement_flags
_atom_site_occupancy
_atom_site_symmetry_multiplicity
Cl Cl1 0.64968(9) 0.85140(8) 0.38003(10) 0.0726(3) Uani d . 1 1
Cl Cl2 0.99324(10) 0.70144(15) 1.06068(10) 0.1021(5) Uani d . 1 1
N N1 0.7062(2) 0.5769(2) 0.4952(2) 0.0412(6) Uani d . 1 1
H H1 0.6911 0.5986 0.3974 0.049 Uiso calc R 1 1
O O1 0.70204(19) 0.4014(2) 0.6539(2) 0.0544(6) Uani d . 1 1
C C1 0.6692(2) 0.4532(3) 0.5224(3) 0.0392(7) Uani d . 1 1
C C2 0.5000 0.4520(4) 0.2500 0.0362(9) Uani d S 1 2
H H2 0.5000 0.5448 0.2500 0.043 Uiso calc SR 1 2
C C3 0.5811(2) 0.3842(3) 0.3794(3) 0.0372(6) Uani d . 1 1
C C4 0.5787(3) 0.2456(3) 0.3786(4) 0.0537(8) Uani d . 1 1
H H4 0.6306 0.1985 0.4657 0.064 Uiso calc R 1 1
C C5 0.5000 0.1782(4) 0.2500 0.0638(13) Uani d S 1 2
H H5 0.5000 0.0854 0.2500 0.077 Uiso calc SR 1 2
C C6 0.7666(2) 0.6736(3) 0.6099(3) 0.0401(7) Uani d . 1 1
C C7 0.7463(3) 0.8080(3) 0.5689(3) 0.0489(8) Uani d . 1 1
C C8 0.8009(3) 0.9072(4) 0.6768(4) 0.0672(10) Uani d . 1 1
H H8 0.7873 0.9962 0.6468 0.081 Uiso calc R 1 1
C C9 0.8753(3) 0.8746(4) 0.8289(4) 0.0732(11) Uani d . 1 1
H H9 0.9104 0.9410 0.9034 0.088 Uiso calc R 1 1
C C10 0.8969(3) 0.7431(4) 0.8689(4) 0.0640(10) Uani d . 1 1
C C11 0.8451(3) 0.6423(3) 0.7628(3) 0.0513(8) Uani d . 1 1
H H11 0.8624 0.5536 0.7932 0.062 Uiso calc R 1 1

loop_
_atom_site_aniso_label
_atom_site_aniso_U_11
_atom_site_aniso_U_22
_atom_site_aniso_U_33
_atom_site_aniso_U_12
_atom_site_aniso_U_13
_atom_site_aniso_U_23
Cl1 0.0832(7) 0.0488(5) 0.0643(6) 0.0049(4) -0.0025(5) 0.0043(4)
Cl2 0.0748(7) 0.1852(13) 0.0349(5) -0.0308(7) 0.0039(4) -0.0066(6)
N1 0.0485(14) 0.0452(14) 0.0276(11) -0.0025(11) 0.0101(10) 0.0034(10)
O1 0.0655(14) 0.0594(13) 0.0382(11) 0.0103(11) 0.0177(10) 0.0161(10)
C1 0.0390(15) 0.0439(16) 0.0397(16) 0.0121(13) 0.0197(13) 0.0064(13)
C2 0.041(2) 0.0292(19) 0.042(2) 0.000 0.0197(18) 0.000
C3 0.0366(15) 0.0367(15) 0.0427(16) 0.0029(12) 0.0191(13) 0.0041(12)
C4 0.0489(18) 0.0418(17) 0.069(2) 0.0079(15) 0.0184(16) 0.0109(15)
C5 0.069(3) 0.027(2) 0.089(4) 0.000 0.019(3) 0.000
C6 0.0347(15) 0.0546(18) 0.0327(15) -0.0042(13) 0.0139(12) -0.0040(13)
C7 0.0422(17) 0.0531(18) 0.0475(17) -0.0007(14) 0.0101(14) -0.0103(14)
C8 0.061(2) 0.064(2) 0.075(2) -0.0116(18) 0.020(2) -0.0223(19)
C9 0.056(2) 0.102(3) 0.061(2) -0.020(2) 0.0185(19) -0.040(2)
C10 0.0418(18) 0.115(3) 0.0355(17) -0.016(2) 0.0131(14) -0.0138(19)
C11 0.0395(16) 0.077(2) 0.0369(16) -0.0049(16) 0.0128(14) 0.0011(16)

loop_
_atom_type_symbol
_atom_type_description
_atom_type_scat_dispersion_real
_atom_type_scat_dispersion_imag
_atom_type_scat_source
C C 0.0033 0.0016 'International Tables Vol C Tables 4.2.6.8 and 6.1.1.4'
H H 0.0000 0.0000 'International Tables Vol C Tables 4.2.6.8 and 6.1.1.4'
N N 0.0061 0.0033 'International Tables Vol C Tables 4.2.6.8 and 6.1.1.4'
O O 0.0106 0.0060 'International Tables Vol C Tables 4.2.6.8 and 6.1.1.4'
Cl Cl 0.1484 0.1585 'International Tables Vol C Tables 4.2.6.8 and 6.1.1.4'

loop_
_geom_angle_atom_site_label_1
_geom_angle_atom_site_label_2
_geom_angle_atom_site_label_3
_geom_angle_site_symmetry_1
_geom_angle_site_symmetry_3
_geom_angle
C1 N1 C6 . . 127.0(2)
C1 N1 H1 . . 116.5
C6 N1 H1 . . 116.5
O1 C1 N1 . . 123.3(3)
O1 C1 C3 . . 121.4(3)
N1 C1 C3 . . 115.2(2)
C3 C2 C3 2_655 . 121.2(3)
C3 C2 H2 2_655 . 119.4
C3 C2 H2 . . 119.4
C2 C3 C4 . . 118.7(3)
C2 C3 C1 . . 123.1(2)
C4 C3 C1 . . 118.2(2)
C5 C4 C3 . . 120.2(3)
C5 C4 H4 . . 119.9
C3 C4 H4 . . 119.9
C4 C5 C4 . 2_655 120.9(4)
C4 C5 H5 . . 119.6
C4 C5 H5 2_655 . 119.6
C11 C6 C7 . . 118.0(3)
C11 C6 N1 . . 123.5(3)
C7 C6 N1 . . 118.5(2)
C8 C7 C6 . . 121.2(3)
C8 C7 Cl1 . . 119.2(3)
C6 C7 Cl1 . . 119.6(2)
C9 C8 C7 . . 120.0(3)
C9 C8 H8 . . 120.0
C7 C8 H8 . . 120.0
C10 C9 C8 . . 118.9(3)
C10 C9 H9 . . 120.5
C8 C9 H9 . . 120.5
C9 C10 C11 . . 122.2(3)
C9 C10 Cl2 . . 119.1(3)
C11 C10 Cl2 . . 118.7(3)
C10 C11 C6 . . 119.5(3)
C10 C11 H11 . . 120.2
C6 C11 H11 . . 120.2

loop_
_geom_bond_atom_site_label_1
_geom_bond_atom_site_label_2
_geom_bond_site_symmetry_2
_geom_bond_distance
Cl1 C7 . 1.727(3)
Cl2 C10 . 1.742(3)
N1 C1 . 1.358(3)
N1 C6 . 1.408(3)
N1 H1 . 0.8600
O1 C1 . 1.222(3)
C1 C3 . 1.498(4)
C2 C3 2_655 1.387(3)
C2 C3 . 1.387(3)
C2 H2 . 0.9300
C3 C4 . 1.389(4)
C4 C5 . 1.370(4)
C4 H4 . 0.9300
C5 C4 2_655 1.370(4)
C5 H5 . 0.9300
C6 C11 . 1.390(4)
C6 C7 . 1.395(4)
C7 C8 . 1.376(4)
C8 C9 . 1.373(5)
C8 H8 . 0.9300
C9 C10 . 1.366(5)
C9 H9 . 0.9300
C10 C11 . 1.374(5)
C11 H11 . 0.9300

loop_
_geom_hbond_atom_site_label_D
_geom_hbond_atom_site_label_H
_geom_hbond_atom_site_label_A
_geom_hbond_site_symmetry_A
_geom_hbond_distance_DH
_geom_hbond_distance_HA
_geom_hbond_distance_DA
_geom_hbond_angle_DHA
_geom_hbond_publ_flag
N1 H1 O1 4_565 0.86 2.224 3.046(3) 159.75 yes

loop_
_geom_torsion_atom_site_label_1
_geom_torsion_atom_site_label_2
_geom_torsion_atom_site_label_3
_geom_torsion_atom_site_label_4
_geom_torsion_site_symmetry_1
_geom_torsion_site_symmetry_4
_geom_torsion
C6 N1 C1 O1 . . -12.3(4)
C6 N1 C1 C3 . . 166.2(2)
C3 C2 C3 C4 2_655 . -0.9(2)
C3 C2 C3 C1 2_655 . -179.2(3)
O1 C1 C3 C2 . . 151.0(2)
N1 C1 C3 C2 . . -27.5(3)
O1 C1 C3 C4 . . -27.4(4)
N1 C1 C3 C4 . . 154.2(3)
C2 C3 C4 C5 . . 1.9(4)
C1 C3 C4 C5 . . -179.7(2)
C3 C4 C5 C4 . 2_655 -1.0(2)
C1 N1 C6 C11 . . 29.4(4)
C1 N1 C6 C7 . . -150.1(3)
C11 C6 C7 C8 . . -0.8(5)
N1 C6 C7 C8 . . 178.8(3)
C11 C6 C7 Cl1 . . 179.9(2)
N1 C6 C7 Cl1 . . -0.6(4)
C6 C7 C8 C9 . . -1.0(5)
Cl1 C7 C8 C9 . . 178.3(3)
C7 C8 C9 C10 . . 2.0(5)
C8 C9 C10 C11 . . -1.1(6)
C8 C9 C10 Cl2 . . 179.0(3)
C9 C10 C11 C6 . . -0.8(5)
Cl2 C10 C11 C6 . . 179.1(2)
C7 C6 C11 C10 . . 1.7(4)
N1 C6 C11 C10 . . -177.8(3)
